data_7133619
loop_
_publ_author_name
'Gao, Yifan'
'Gu, Zhizhuo'
'Sun, Xiaoling'
'Pang, Jiaying'
'Gong, Liaokuo'
'Xia, Lian'
'Qu, Fengli'

_publ_section_title
;
 Dimensional regulation of lanthanide metal-organic frameworks and their
 application in bacterial detection.
;
_journal_issue 77
_journal_name_full 'Chemical communications (Cambridge, England)'
_journal_page_first 10684
_journal_page_last 10687
_journal_paper_doi 10.1039/d4cc02991g
_journal_volume 60
_journal_year 2024
_chemical_formula_sum 'C29 H26 Cl Eu3 N4 O25'
_chemical_formula_weight 1321.87
_space_group_crystal_system monoclinic
_space_group_IT_number 14
_space_group_name_Hall '-P 2ybc'
_space_group_name_H-M_alt 'P 1 21/c 1'
_atom_sites_solution_hydrogens mixed
_audit_creation_method SHELXL-2018/3
_audit_update_record
;
2024-08-21 deposited with the CCDC.	2024-08-28 downloaded from the CCDC.
;
_cell_angle_alpha 90
_cell_angle_beta 98.899(3)
_cell_angle_gamma 90
_cell_formula_units_Z 4
_cell_length_a 11.8426(9)
_cell_length_b 14.2179(11)
_cell_length_c 24.756(2)
_cell_measurement_temperature 296(2)
_cell_volume 4118.2(6)
_computing_structure_refinement 'SHELXL-2018/3 (Sheldrick, 2018)'
_diffrn_ambient_temperature 296(2)
_diffrn_measured_fraction_theta_full 0.998
_diffrn_measured_fraction_theta_max 0.986
_diffrn_radiation_type MoK\a
_diffrn_radiation_wavelength 0.71073
_diffrn_reflns_av_R_equivalents 0.0689
_diffrn_reflns_av_unetI/netI 0.0538
_diffrn_reflns_Laue_measured_fraction_full 0.998
_diffrn_reflns_Laue_measured_fraction_max 0.986
_diffrn_reflns_limit_h_max 15
_diffrn_reflns_limit_h_min -15
_diffrn_reflns_limit_k_max 16
_diffrn_reflns_limit_k_min -19
_diffrn_reflns_limit_l_max 32
_diffrn_reflns_limit_l_min -33
_diffrn_reflns_number 63493
_diffrn_reflns_point_group_measured_fraction_full 0.998
_diffrn_reflns_point_group_measured_fraction_max 0.986
_diffrn_reflns_theta_full 25.242
_diffrn_reflns_theta_max 28.510
_diffrn_reflns_theta_min 2.495
_exptl_absorpt_coefficient_mu 4.674
_exptl_crystal_density_diffrn 2.132
_exptl_crystal_F_000 2536
_exptl_crystal_size_max 0.300
_exptl_crystal_size_mid 0.300
_exptl_crystal_size_min 0.200
_refine_diff_density_max 0.911
_refine_diff_density_min -0.691
_refine_diff_density_rms 0.160
_refine_ls_extinction_coef 0.00021(3)
_refine_ls_extinction_expression Fc^*^=kFc[1+0.001xFc^2^\l^3^/sin(2\q)]^-1/4^
_refine_ls_extinction_method 'SHELXL-2018/3 (Sheldrick 2018)'
_refine_ls_goodness_of_fit_ref 1.018
_refine_ls_hydrogen_treatment mixed
_refine_ls_matrix_type full
_refine_ls_number_parameters 662
_refine_ls_number_reflns 10301
_refine_ls_number_restraints 48
_refine_ls_restrained_S_all 1.023
_refine_ls_R_factor_all 0.0608
_refine_ls_R_factor_gt 0.0339
_refine_ls_shift/su_max 0.001
_refine_ls_shift/su_mean 0.000
_refine_ls_structure_factor_coef Fsqd
_refine_ls_weighting_details 'w=1/[\s^2^(Fo^2^)+(0.0224P)^2^+7.3898P] where P=(Fo^2^+2Fc^2^)/3'
_refine_ls_weighting_scheme calc
_refine_ls_wR_factor_gt 0.0607
_refine_ls_wR_factor_ref 0.0672
_reflns_Friedel_coverage 0.000
_reflns_number_gt 7719
_reflns_number_total 10301
_reflns_threshold_expression 'I > 2\s(I)'
_cod_data_source_file d4cc02991g2.cif
_cod_data_source_block x
_cod_depositor_comments 'Adding full bibliography for 7133619.cif.'
_cod_original_sg_symbol_H-M 'P 21/c'
_cod_database_code 7133619
_shelx_shelxl_version_number 2018/3
_shelx_space_group_comment
;
The symmetry employed for this shelxl refinement is uniquely defined
by the following loop, which should always be used as a source of
symmetry information in preference to the above space-group names.
They are only intended as comments.
;
_shelx_estimated_absorpt_t_min 0.335
_shelx_estimated_absorpt_t_max 0.455

loop_
_space_group_symop_operation_xyz
'x, y, z'
'-x, y+1/2, -z+1/2'
'-x, -y, -z'
'x, -y-1/2, z-1/2'

loop_
_atom_site_label
_atom_site_type_symbol
_atom_site_fract_x
_atom_site_fract_y
_atom_site_fract_z
_atom_site_U_iso_or_equiv
_atom_site_adp_type
_atom_site_occupancy
_atom_site_site_symmetry_order
_atom_site_calc_flag
_atom_site_refinement_flags_posn
_atom_site_refinement_flags_adp
_atom_site_refinement_flags_occupancy
_atom_site_disorder_assembly
_atom_site_disorder_group
Eu1 Eu 0.18726(2) 0.29425(2) 0.25435(2) 0.01919(6) Uani 1 1 d . . . . .
Eu2 Eu -0.04934(2) 0.05974(2) 0.16517(2) 0.01723(6) Uani 1 1 d . . . . .
Eu3 Eu 0.26641(2) 0.24133(2) 0.01303(2) 0.02225(7) Uani 1 1 d D . . . .
O1 O 0.0128(3) 0.2164(2) 0.19967(13) 0.0236(7) Uani 1 1 d . . . . .
O2 O 0.0206(3) 0.3702(2) 0.19164(15) 0.0352(9) Uani 1 1 d . . . . .
O3 O -0.1961(3) 0.0265(2) 0.08733(13) 0.0252(7) Uani 1 1 d . . . . .
O4 O -0.3675(3) 0.0608(3) 0.04039(15) 0.0380(9) Uani 1 1 d . . . . .
O5 O 0.3197(3) 0.3039(3) 0.33864(13) 0.0297(8) Uani 1 1 d . . . . .
O6 O 0.4949(3) 0.2962(3) 0.38729(14) 0.0443(10) Uani 1 1 d . . . . .
O7 O 0.2327(3) 0.2678(3) 0.16409(14) 0.0345(9) Uani 1 1 d . . . . .
O8 O 0.3535(3) 0.2421(3) 0.10487(14) 0.0378(9) Uani 1 1 d . . . . .
O9 O -0.0796(3) -0.1065(2) 0.18633(13) 0.0234(7) Uani 1 1 d . . . . .
O10 O -0.0674(3) -0.2592(2) 0.17247(14) 0.0308(8) Uani 1 1 d . . . . .
O11 O 0.0423(3) 0.1198(2) 0.08983(14) 0.0295(8) Uani 1 1 d . . . . .
O12 O 0.1684(3) 0.1022(2) 0.03240(14) 0.0365(9) Uani 1 1 d . . . . .
O13 O 0.2120(3) 0.1312(2) 0.26283(14) 0.0269(8) Uani 1 1 d . . . . .
O14 O 0.1562(3) 0.0334(2) 0.19310(14) 0.0304(8) Uani 1 1 d . . . . .
O16 O 0.7616(3) 0.0600(2) 0.19304(14) 0.0321(8) Uani 1 1 d . . . . .
O15 O 0.7612(3) -0.0498(2) 0.25741(13) 0.0255(7) Uani 1 1 d . . . . .
O1W O -0.0196(3) 0.0580(3) 0.26555(14) 0.0328(8) Uani 1 1 d D . . . .
H1C H 0.035(3) 0.093(3) 0.275(2) 0.049 Uiso 1 1 d D U . . .
H1D H -0.016(4) 0.0061(17) 0.280(2) 0.049 Uiso 1 1 d D U . . .
O2W O 0.4033(3) 0.1090(3) 0.02193(17) 0.0364(9) Uani 1 1 d D . . . .
H2C H 0.468(2) 0.109(4) 0.0391(19) 0.055 Uiso 1 1 d D U . . .
H2D H 0.391(4) 0.072(3) -0.0036(16) 0.055 Uiso 1 1 d D U . . .
O3W O 0.1652(5) 0.3413(3) -0.06121(19) 0.0665(14) Uani 1 1 d D . . . .
H3C H 0.147(7) 0.319(4) -0.0918(14) 0.100 Uiso 1 1 d D U . . .
H3D H 0.138(6) 0.393(3) -0.056(3) 0.100 Uiso 1 1 d D U . . .
O4W O 0.2314(3) 0.1573(2) -0.07035(13) 0.0278(8) Uani 1 1 d D . . . .
H4C H 0.225(4) 0.1004(10) -0.0656(19) 0.042 Uiso 1 1 d D U . . .
H4D H 0.264(4) 0.171(3) -0.0962(15) 0.042 Uiso 1 1 d D U . . .
O5W O 0.2911(4) 0.4064(3) 0.0387(2) 0.0603(13) Uani 1 1 d D . . . .
H5C H 0.354(3) 0.422(5) 0.032(2) 0.090 Uiso 1 1 d D U . . .
H5D H 0.280(5) 0.422(5) 0.0696(13) 0.090 Uiso 1 1 d D U . . .
O6W O 0.4270(3) 0.2925(3) -0.02714(16) 0.0374(9) Uani 1 1 d D . . . .
H6C H 0.454(5) 0.262(3) -0.0502(18) 0.056 Uiso 1 1 d D U . . .
H6D H 0.434(5) 0.3494(8) -0.028(2) 0.056 Uiso 1 1 d D U . . .
O7W O 0.0918(4) 0.2896(3) 0.0446(2) 0.0587(13) Uani 1 1 d D . . . .
H7C H 0.047(3) 0.289(5) 0.0160(11) 0.088 Uiso 1 1 d D U . . .
H7D H 0.083(4) 0.248(3) 0.0665(19) 0.088 Uiso 1 1 d D U . . .
N1 N -0.1621(3) 0.1994(3) 0.12198(15) 0.0198(8) Uani 1 1 d . . . . .
N2 N 0.3968(3) 0.2829(3) 0.24637(15) 0.0211(8) Uani 1 1 d . . . . .
C1 C -0.0256(4) 0.2937(3) 0.17815(19) 0.0219(10) Uani 1 1 d . . . . .
C2 C -0.1299(4) 0.2881(3) 0.1350(2) 0.0245(10) Uani 1 1 d . . . . .
C3 C -0.1880(5) 0.3644(4) 0.1108(3) 0.0454(16) Uani 1 1 d . . . . .
H3A H -0.163518 0.425250 0.120137 0.054 Uiso 1 1 calc R U . . .
C4 C -0.2833(5) 0.3491(4) 0.0723(3) 0.0539(18) Uani 1 1 d . . . . .
H4A H -0.324623 0.399847 0.055776 0.065 Uiso 1 1 calc R U . . .
C5 C -0.3173(5) 0.2587(4) 0.0584(2) 0.0382(13) Uani 1 1 d . . . . .
H5A H -0.382119 0.247297 0.032879 0.046 Uiso 1 1 calc R U . . .
C6 C -0.2529(4) 0.1850(3) 0.08338(19) 0.0234(10) Uani 1 1 d . . . . .
C7 C -0.2762(4) 0.0827(4) 0.06969(19) 0.0250(11) Uani 1 1 d . . . . .
C8 C 0.4289(4) 0.2985(4) 0.34409(19) 0.0276(11) Uani 1 1 d . . . . .
C9 C 0.4761(4) 0.2909(3) 0.29075(19) 0.0217(10) Uani 1 1 d . . . . .
N3 N 0.0363(3) -0.0631(3) 0.10818(15) 0.0212(8) Uani 1 1 d . . . . .
C10 C 0.5922(4) 0.2930(4) 0.2871(2) 0.0331(12) Uani 1 1 d . . . . .
H10A H 0.646445 0.300480 0.318281 0.040 Uiso 1 1 calc R U . . .
C11 C 0.6250(4) 0.2837(4) 0.2366(2) 0.0400(14) Uani 1 1 d . . . . .
H11A H 0.702109 0.283507 0.233225 0.048 Uiso 1 1 calc R U . . .
C12 C 0.5434(4) 0.2746(4) 0.1909(2) 0.0358(13) Uani 1 1 d . . . . .
H12A H 0.564515 0.268924 0.156438 0.043 Uiso 1 1 calc R U . . .
C13 C 0.4296(4) 0.2739(3) 0.19718(19) 0.0234(10) Uani 1 1 d . . . . .
C14 C 0.3314(4) 0.2610(3) 0.1515(2) 0.0281(11) Uani 1 1 d . . . . .
C15 C -0.0419(4) -0.1763(3) 0.16263(18) 0.0194(10) Uani 1 1 d . . . . .
C16 C 0.0348(4) -0.1546(3) 0.12081(19) 0.0233(10) Uani 1 1 d . . . . .
C17 C 0.1005(5) -0.2198(4) 0.1000(3) 0.0454(16) Uani 1 1 d . . . . .
H17A H 0.095489 -0.283077 0.108740 0.055 Uiso 1 1 calc R U . . .
C18 C 0.1744(6) -0.1901(4) 0.0657(3) 0.066(2) Uani 1 1 d . . . . .
H18A H 0.222007 -0.232756 0.051799 0.079 Uiso 1 1 calc R U . . .
C19 C 0.1767(5) -0.0962(4) 0.0524(3) 0.0505(17) Uani 1 1 d . . . . .
H19A H 0.225349 -0.074850 0.028948 0.061 Uiso 1 1 calc R U . . .
C20 C 0.1060(4) -0.0335(3) 0.0741(2) 0.0267(11) Uani 1 1 d . . . . .
C21 C 0.1050(4) 0.0705(4) 0.0642(2) 0.0268(11) Uani 1 1 d . . . . .
C22 C 0.2306(4) 0.0715(3) 0.22762(19) 0.0219(10) Uani 1 1 d . . . . .
C23 C 0.3542(4) 0.0478(3) 0.2263(2) 0.0217(10) Uani 1 1 d . . . . .
C24 C 0.3948(4) 0.0370(3) 0.1773(2) 0.0261(11) Uani 1 1 d . . . . .
H24A H 0.344240 0.035319 0.144628 0.031 Uiso 1 1 calc R U . . .
C25 C 0.5121(4) 0.0287(3) 0.1771(2) 0.0266(11) Uani 1 1 d . . . . .
H25A H 0.539317 0.023995 0.143889 0.032 Uiso 1 1 calc R U . . .
C26 C 0.5884(4) 0.0273(3) 0.22508(19) 0.0211(10) Uani 1 1 d . . . . .
C27 C 0.5460(4) 0.0334(4) 0.2741(2) 0.0328(13) Uani 1 1 d D . . . .
H27A H 0.595540 0.029260 0.306997 0.039 Uiso 0.5 1 calc R U P A 2
O17 O 0.7098(7) 0.0984(6) 0.3272(3) 0.059(3) Uani 0.5 1 d D . P B 1
O18 O 0.5938(9) 0.0159(11) 0.3652(4) 0.123(5) Uani 0.5 1 d D U P B 1
N4 N 0.6212(7) 0.0545(8) 0.3253(3) 0.053(3) Uani 0.5 1 d D . P B 1
C28 C 0.4308(4) 0.0454(4) 0.2741(2) 0.0304(12) Uani 1 1 d D . . . .
H28A H 0.404039 0.052148 0.307307 0.036 Uiso 0.5 1 calc R U P C 1
O17B O 0.3089(7) -0.0104(7) 0.3316(4) 0.063(3) Uani 0.5 1 d D . P D 2
O18B O 0.4433(8) 0.0865(8) 0.3625(4) 0.082(3) Uani 0.5 1 d D . P D 2
N4B N 0.3906(7) 0.0383(7) 0.3265(3) 0.044(3) Uani 0.5 1 d D . P D 2
C29 C 0.7147(4) 0.0120(3) 0.22502(19) 0.0212(10) Uani 1 1 d . . . . .
Cl1 Cl 0.500000 0.000000 0.500000 0.0646(7) Uani 1 2 d S . P . .
Cl2 Cl 0.9748(17) 0.0112(13) 0.5216(8) 0.103(5) Uani 0.165 1 d . U P E 1
Cl2D Cl 0.963(2) 0.046(2) 0.4749(14) 0.086(7) Uani 0.085 1 d . U P E 1
Cl2B Cl 0.8135(15) -0.0084(10) 0.3832(5) 0.107(6) Uani 0.165 1 d . . P F 2
Cl2C Cl 1.003(3) 0.006(2) 0.4337(16) 0.122(15) Uani 0.085 1 d . . P F 2

loop_
_atom_site_aniso_label
_atom_site_aniso_U_11
_atom_site_aniso_U_22
_atom_site_aniso_U_33
_atom_site_aniso_U_23
_atom_site_aniso_U_13
_atom_site_aniso_U_12
Eu1 0.01445(11) 0.02288(13) 0.02036(12) -0.00545(10) 0.00306(9) -0.00072(9)
Eu2 0.01161(10) 0.02032(12) 0.01997(12) -0.00005(10) 0.00314(8) -0.00103(9)
Eu3 0.02462(12) 0.02341(13) 0.01966(12) -0.00100(10) 0.00643(10) -0.00471(10)
O1 0.0193(16) 0.0224(17) 0.0265(18) -0.0013(15) -0.0050(14) -0.0026(14)
O2 0.0293(19) 0.0240(19) 0.047(2) -0.0063(17) -0.0097(17) -0.0024(16)
O3 0.0191(16) 0.0271(18) 0.0276(19) -0.0026(15) -0.0024(14) -0.0019(14)
O4 0.0204(17) 0.045(2) 0.044(2) -0.0165(19) -0.0091(16) 0.0018(16)
O5 0.0198(17) 0.051(2) 0.0188(17) -0.0084(16) 0.0046(14) 0.0038(16)
O6 0.028(2) 0.083(3) 0.021(2) 0.005(2) 0.0012(16) 0.005(2)
O7 0.0249(18) 0.054(2) 0.0256(19) -0.0092(17) 0.0061(15) -0.0017(17)
O8 0.041(2) 0.055(3) 0.0181(18) -0.0079(17) 0.0063(16) 0.0036(19)
O9 0.0212(16) 0.0239(18) 0.0273(18) 0.0006(15) 0.0107(14) -0.0018(14)
O10 0.034(2) 0.0244(19) 0.037(2) 0.0041(16) 0.0145(17) -0.0016(15)
O11 0.0289(18) 0.0284(19) 0.035(2) 0.0051(16) 0.0161(16) -0.0017(15)
O12 0.042(2) 0.035(2) 0.039(2) 0.0014(18) 0.0261(18) -0.0131(18)
O13 0.0211(17) 0.0255(18) 0.034(2) -0.0067(16) 0.0036(15) 0.0054(14)
O14 0.0154(16) 0.039(2) 0.035(2) -0.0133(17) 0.0000(15) 0.0007(15)
O16 0.0196(16) 0.039(2) 0.039(2) 0.0133(18) 0.0114(16) 0.0023(15)
O15 0.0178(16) 0.0302(19) 0.0292(19) 0.0046(16) 0.0055(14) 0.0067(14)
O1W 0.037(2) 0.033(2) 0.028(2) 0.0028(17) 0.0042(16) -0.0134(17)
O2W 0.0263(19) 0.035(2) 0.045(2) -0.0139(18) -0.0051(17) 0.0027(17)
O3W 0.094(4) 0.045(3) 0.050(3) -0.004(2) -0.020(3) 0.019(3)
O4W 0.037(2) 0.0297(19) 0.0180(18) 0.0001(15) 0.0068(15) -0.0084(17)
O5W 0.084(4) 0.040(3) 0.062(3) -0.014(2) 0.028(3) -0.021(3)
O6W 0.041(2) 0.035(2) 0.040(2) -0.0049(19) 0.0164(18) -0.015(2)
O7W 0.050(3) 0.048(3) 0.086(4) 0.018(3) 0.034(3) 0.014(2)
N1 0.0134(17) 0.026(2) 0.019(2) -0.0002(17) 0.0001(15) 0.0002(16)
N2 0.0203(19) 0.024(2) 0.020(2) -0.0027(17) 0.0051(16) 0.0002(16)
C1 0.018(2) 0.023(3) 0.024(3) -0.006(2) 0.0013(19) -0.001(2)
C2 0.021(2) 0.022(3) 0.029(3) -0.001(2) -0.001(2) 0.000(2)
C3 0.040(3) 0.024(3) 0.064(4) -0.001(3) -0.019(3) 0.006(2)
C4 0.053(4) 0.031(3) 0.066(5) 0.006(3) -0.026(3) 0.010(3)
C5 0.033(3) 0.039(3) 0.037(3) 0.003(3) -0.013(2) 0.003(3)
C6 0.016(2) 0.032(3) 0.021(2) 0.001(2) -0.0019(19) -0.002(2)
C7 0.020(2) 0.034(3) 0.021(2) -0.006(2) 0.005(2) -0.002(2)
C8 0.027(3) 0.037(3) 0.018(2) 0.000(2) 0.003(2) 0.004(2)
C9 0.019(2) 0.022(2) 0.024(3) 0.000(2) 0.0036(19) -0.0040(19)
N3 0.0183(18) 0.026(2) 0.020(2) 0.0008(17) 0.0053(16) -0.0045(16)
C10 0.021(2) 0.046(3) 0.031(3) -0.001(3) 0.002(2) 0.000(2)
C11 0.020(3) 0.057(4) 0.046(4) -0.004(3) 0.014(2) -0.002(3)
C12 0.029(3) 0.052(4) 0.030(3) -0.005(3) 0.015(2) -0.002(3)
C13 0.025(2) 0.022(3) 0.024(3) -0.004(2) 0.009(2) -0.002(2)
C14 0.034(3) 0.029(3) 0.022(3) -0.003(2) 0.005(2) 0.000(2)
C15 0.017(2) 0.021(2) 0.019(2) -0.001(2) 0.0006(18) -0.0020(19)
C16 0.023(2) 0.025(3) 0.024(3) -0.003(2) 0.010(2) -0.002(2)
C17 0.055(4) 0.027(3) 0.064(4) -0.003(3) 0.039(3) -0.002(3)
C18 0.083(5) 0.036(4) 0.098(6) -0.005(4) 0.072(5) 0.008(3)
C19 0.062(4) 0.044(4) 0.059(4) 0.000(3) 0.049(3) -0.003(3)
C20 0.032(3) 0.026(3) 0.024(3) -0.003(2) 0.013(2) -0.008(2)
C21 0.022(2) 0.030(3) 0.029(3) -0.001(2) 0.007(2) -0.008(2)
C22 0.018(2) 0.020(2) 0.028(3) 0.000(2) 0.005(2) -0.0001(19)
C23 0.012(2) 0.023(2) 0.030(3) -0.003(2) 0.0037(19) 0.0001(18)
C24 0.017(2) 0.034(3) 0.026(3) -0.005(2) -0.003(2) 0.002(2)
C25 0.021(2) 0.036(3) 0.023(3) 0.000(2) 0.007(2) 0.006(2)
C26 0.013(2) 0.024(2) 0.027(3) 0.007(2) 0.0053(19) 0.0033(18)
C27 0.016(2) 0.058(4) 0.022(3) 0.005(3) -0.004(2) 0.004(2)
O17 0.039(5) 0.075(7) 0.055(6) -0.017(5) -0.020(4) 0.005(5)
O18 0.059(7) 0.245(14) 0.059(7) 0.047(8) -0.007(6) -0.013(8)
N4 0.023(5) 0.109(10) 0.027(5) 0.009(6) 0.008(4) 0.017(6)
C28 0.023(2) 0.046(3) 0.024(3) 0.009(2) 0.010(2) 0.008(2)
O17B 0.050(5) 0.079(7) 0.069(6) 0.028(5) 0.041(5) 0.001(5)
O18B 0.068(7) 0.143(11) 0.036(6) -0.014(6) 0.014(5) -0.008(7)
N4B 0.030(5) 0.076(8) 0.028(5) 0.012(5) 0.007(4) 0.017(5)
C29 0.016(2) 0.024(3) 0.024(3) -0.001(2) 0.0052(19) 0.0005(19)
Cl1 0.0395(12) 0.0338(12) 0.115(2) -0.0205(13) -0.0061(13) 0.0098(10)
Cl2 0.108(9) 0.074(7) 0.122(10) -0.015(8) 0.003(8) -0.066(7)
Cl2D 0.070(10) 0.087(11) 0.091(11) -0.006(9) -0.015(8) -0.041(8)
Cl2B 0.184(16) 0.103(11) 0.050(7) -0.011(7) 0.069(9) -0.050(11)
Cl2C 0.14(3) 0.09(2) 0.16(3) -0.08(2) 0.10(3) -0.07(2)

loop_
_atom_type_symbol
_atom_type_description
_atom_type_scat_dispersion_real
_atom_type_scat_dispersion_imag
_atom_type_scat_source
C C 0.0033 0.0016 'International Tables Vol C Tables 4.2.6.8 and 6.1.1.4'
H H 0.0000 0.0000 'International Tables Vol C Tables 4.2.6.8 and 6.1.1.4'
N N 0.0061 0.0033 'International Tables Vol C Tables 4.2.6.8 and 6.1.1.4'
O O 0.0106 0.0060 'International Tables Vol C Tables 4.2.6.8 and 6.1.1.4'
Eu Eu -0.1578 3.6682 'International Tables Vol C Tables 4.2.6.8 and 6.1.1.4'
Cl Cl 0.1484 0.1585 'International Tables Vol C Tables 4.2.6.8 and 6.1.1.4'

loop_
_geom_angle_atom_site_label_1
_geom_angle_atom_site_label_2
_geom_angle_atom_site_label_3
_geom_angle
_geom_angle_site_symmetry_1
_geom_angle_site_symmetry_3
_geom_angle_publ_flag
O15 Eu1 O13 157.17(11) 2_655 . ?
O15 Eu1 O7 86.12(12) 2_655 . ?
O13 Eu1 O7 83.44(12) . . ?
O15 Eu1 O5 84.60(12) 2_655 . ?
O13 Eu1 O5 85.61(12) . . ?
O7 Eu1 O5 127.10(11) . . ?
O15 Eu1 O9 72.89(10) 2_655 2 ?
O13 Eu1 O9 124.71(11) . 2 ?
O7 Eu1 O9 146.52(11) . 2 ?
O5 Eu1 O9 77.51(10) . 2 ?
O15 Eu1 N2 76.79(11) 2_655 . ?
O13 Eu1 N2 80.39(11) . . ?
O7 Eu1 N2 63.52(12) . . ?
O5 Eu1 N2 63.64(11) . . ?
O9 Eu1 N2 132.31(11) 2 . ?
O15 Eu1 O1 123.71(10) 2_655 . ?
O13 Eu1 O1 72.35(10) . . ?
O7 Eu1 O1 73.58(11) . . ?
O5 Eu1 O1 148.39(11) . . ?
O9 Eu1 O1 96.41(10) 2 . ?
N2 Eu1 O1 131.16(11) . . ?
O15 Eu1 O2 73.41(11) 2_655 . ?
O13 Eu1 O2 123.17(11) . . ?
O7 Eu1 O2 76.38(12) . . ?
O5 Eu1 O2 147.07(11) . . ?
O9 Eu1 O2 72.81(11) 2 . ?
N2 Eu1 O2 131.00(12) . . ?
O1 Eu1 O2 51.13(10) . . ?
O15 Eu1 O10 123.41(10) 2_655 2 ?
O13 Eu1 O10 73.77(11) . 2 ?
O7 Eu1 O10 146.21(11) . 2 ?
O5 Eu1 O10 76.37(11) . 2 ?
O9 Eu1 O10 51.21(10) 2 2 ?
N2 Eu1 O10 133.60(12) . 2 ?
O1 Eu1 O10 75.87(11) . 2 ?
O2 Eu1 O10 95.38(11) . 2 ?
O15 Eu1 C1 98.01(12) 2_655 . ?
O13 Eu1 C1 98.01(12) . . ?
O7 Eu1 C1 72.10(12) . . ?
O5 Eu1 C1 160.80(12) . . ?
O9 Eu1 C1 85.06(11) 2 . ?
N2 Eu1 C1 135.52(12) . . ?
O1 Eu1 C1 25.96(11) . . ?
O2 Eu1 C1 25.22(11) . . ?
O10 Eu1 C1 86.50(12) 2 . ?
O15 Eu1 C15 98.43(12) 2_655 2 ?
O13 Eu1 C15 99.12(12) . 2 ?
O7 Eu1 C15 156.93(12) . 2 ?
O5 Eu1 C15 75.95(11) . 2 ?
O9 Eu1 C15 25.80(11) 2 2 ?
N2 Eu1 C15 139.55(12) . 2 ?
O1 Eu1 C15 85.28(11) . 2 ?
O2 Eu1 C15 83.24(12) . 2 ?
O10 Eu1 C15 25.42(11) 2 2 ?
C1 Eu1 C15 84.85(12) . 2 ?
O3 Eu2 O16 69.52(11) . 1_455 ?
O3 Eu2 O11 79.13(11) . . ?
O16 Eu2 O11 138.34(11) 1_455 . ?
O3 Eu2 O14 138.53(11) . . ?
O16 Eu2 O14 146.41(12) 1_455 . ?
O11 Eu2 O14 74.42(11) . . ?
O3 Eu2 O1W 140.57(11) . . ?
O16 Eu2 O1W 73.05(12) 1_455 . ?
O11 Eu2 O1W 139.67(11) . . ?
O14 Eu2 O1W 74.48(12) . . ?
O3 Eu2 O1 126.18(10) . . ?
O16 Eu2 O1 97.98(11) 1_455 . ?
O11 Eu2 O1 78.73(11) . . ?
O14 Eu2 O1 79.04(11) . . ?
O1W Eu2 O1 70.68(11) . . ?
O3 Eu2 O9 82.64(11) . . ?
O16 Eu2 O9 76.75(11) 1_455 . ?
O11 Eu2 O9 126.39(11) . . ?
O14 Eu2 O9 87.95(11) . . ?
O1W Eu2 O9 77.13(11) . . ?
O1 Eu2 O9 147.45(11) . . ?
O3 Eu2 N1 63.47(11) . . ?
O16 Eu2 N1 70.86(11) 1_455 . ?
O11 Eu2 N1 70.88(11) . . ?
O14 Eu2 N1 132.32(12) . . ?
O1W Eu2 N1 114.74(12) . . ?
O1 Eu2 N1 63.03(11) . . ?
O9 Eu2 N1 139.28(11) . . ?
O3 Eu2 N3 74.06(11) . . ?
O16 Eu2 N3 128.09(12) 1_455 . ?
O11 Eu2 N3 63.75(11) . . ?
O14 Eu2 N3 65.78(11) . . ?
O1W Eu2 N3 123.05(12) . . ?
O1 Eu2 N3 133.59(11) . . ?
O9 Eu2 N3 62.83(11) . . ?
N1 Eu2 N3 122.10(12) . . ?
O3 Eu2 H1C 155.2(9) . . ?
O16 Eu2 H1C 85.8(9) 1_455 . ?
O11 Eu2 H1C 123.4(6) . . ?
O14 Eu2 H1C 64.1(10) . . ?
O1W Eu2 H1C 16.3(6) . . ?
O1 Eu2 H1C 57.7(7) . . ?
O9 Eu2 H1C 89.8(7) . . ?
N1 Eu2 H1C 111.3(10) . . ?
N3 Eu2 H1C 122.9(10) . . ?
O8 Eu3 O4W 147.06(13) . . ?
O8 Eu3 O12 87.92(13) . . ?
O4W Eu3 O12 74.37(12) . . ?
O8 Eu3 O6W 98.21(13) . . ?
O4W Eu3 O6W 80.46(12) . . ?
O12 Eu3 O6W 141.31(13) . . ?
O8 Eu3 O7W 87.43(15) . . ?
O4W Eu3 O7W 112.44(15) . . ?
O12 Eu3 O7W 72.73(13) . . ?
O6W Eu3 O7W 145.29(14) . . ?
O8 Eu3 O5W 74.09(16) . . ?
O4W Eu3 O5W 135.38(14) . . ?
O12 Eu3 O5W 142.24(14) . . ?
O6W Eu3 O5W 75.20(14) . . ?
O7W Eu3 O5W 73.53(16) . . ?
O8 Eu3 O2W 74.53(13) . . ?
O4W Eu3 O2W 73.57(12) . . ?
O12 Eu3 O2W 71.51(13) . . ?
O6W Eu3 O2W 73.48(14) . . ?
O7W Eu3 O2W 140.24(14) . . ?
O5W Eu3 O2W 131.26(15) . . ?
O8 Eu3 O3W 143.57(14) . . ?
O4W Eu3 O3W 69.12(14) . . ?
O12 Eu3 O3W 115.53(16) . . ?
O6W Eu3 O3W 80.88(18) . . ?
O7W Eu3 O3W 74.80(18) . . ?
O5W Eu3 O3W 70.49(17) . . ?
O2W Eu3 O3W 137.51(16) . . ?
O8 Eu3 H4C 133.2(8) . . ?
O4W Eu3 H4C 15.9(6) . . ?
O12 Eu3 H4C 60.2(6) . . ?
O6W Eu3 H4C 89.7(8) . . ?
O7W Eu3 H4C 111.3(10) . . ?
O5W Eu3 H4C 151.2(6) . . ?
O2W Eu3 H4C 63.7(10) . . ?
O3W Eu3 H4C 83.2(8) . . ?
O8 Eu3 H5C 74.9(14) . . ?
O4W Eu3 H5C 128.4(11) . . ?
O12 Eu3 H5C 156.3(9) . . ?
O6W Eu3 H5C 59.1(7) . . ?
O7W Eu3 H5C 90.1(8) . . ?
O5W Eu3 H5C 16.6(8) . . ?
O2W Eu3 H5C 117.7(12) . . ?
O3W Eu3 H5C 73.7(14) . . ?
H4C Eu3 H5C 143.2(12) . . ?
O8 Eu3 H7C 104.7(6) . . ?
O4W Eu3 H7C 96.4(8) . . ?
O12 Eu3 H7C 72.7(13) . . ?
O6W Eu3 H7C 139.9(11) . . ?
O7W Eu3 H7C 17.3(6) . . ?
O5W Eu3 H7C 80.0(13) . . ?
O2W Eu3 H7C 144.2(13) . . ?
O3W Eu3 H7C 61.2(8) . . ?
H4C Eu3 H7C 97.7(15) . . ?
H5C Eu3 H7C 95.7(17) . . ?
O8 Eu3 H7D 78.0(11) . . ?
O4W Eu3 H7D 113.4(13) . . ?
O12 Eu3 H7D 58.6(10) . . ?
O6W Eu3 H7D 160.0(11) . . ?
O7W Eu3 H7D 17.1(6) . . ?
O5W Eu3 H7D 84.9(11) . . ?
O2W Eu3 H7D 123.2(6) . . ?
O3W Eu3 H7D 90.5(6) . . ?
H4C Eu3 H7D 107.3(16) . . ?
H5C Eu3 H7D 101.2(14) . . ?
H7C Eu3 H7D 29.7(6) . . ?
C1 O1 Eu2 124.6(3) . . ?
C1 O1 Eu1 93.2(3) . . ?
Eu2 O1 Eu1 139.01(13) . . ?
C1 O2 Eu1 93.4(3) . . ?
C7 O3 Eu2 123.8(3) . . ?
C8 O5 Eu1 126.7(3) . . ?
C14 O7 Eu1 126.2(3) . . ?
C14 O8 Eu3 140.5(3) . . ?
C15 O9 Eu2 125.4(3) . . ?
C15 O9 Eu1 94.4(3) . 2_545 ?
Eu2 O9 Eu1 140.00(13) . 2_545 ?
C15 O10 Eu1 92.0(3) . 2_545 ?
C21 O11 Eu2 123.6(3) . . ?
C21 O12 Eu3 141.6(3) . . ?
C22 O13 Eu1 129.6(3) . . ?
C22 O14 Eu2 133.5(3) . . ?
C29 O16 Eu2 134.4(3) . 1_655 ?
C29 O15 Eu1 133.0(3) . 2_645 ?
Eu2 O1W H1C 106(4) . . ?
Eu2 O1W H1D 116(4) . . ?
H1C O1W H1D 116(2) . . ?
Eu3 O2W H2C 127(4) . . ?
Eu3 O2W H2D 112(3) . . ?
H2C O2W H2D 116(2) . . ?
Eu3 O3W H3C 119(5) . . ?
Eu3 O3W H3D 124(5) . . ?
H3C O3W H3D 116(2) . . ?
Eu3 O4W H4C 112(3) . . ?
Eu3 O4W H4D 121(3) . . ?
H4C O4W H4D 114.5(19) . . ?
Eu3 O5W H5C 106(5) . . ?
Eu3 O5W H5D 118(5) . . ?
H5C O5W H5D 114(2) . . ?
Eu3 O6W H6C 123(4) . . ?
Eu3 O6W H6D 114(4) . . ?
H6C O6W H6D 117(2) . . ?
Eu3 O7W H7C 101(4) . . ?
Eu3 O7W H7D 102(4) . . ?
H7C O7W H7D 116(2) . . ?
C6 N1 C2 118.8(4) . . ?
C6 N1 Eu2 119.6(3) . . ?
C2 N1 Eu2 121.6(3) . . ?
C9 N2 C13 119.3(4) . . ?
C9 N2 Eu1 120.4(3) . . ?
C13 N2 Eu1 120.3(3) . . ?
O2 C1 O1 122.0(4) . . ?
O2 C1 C2 121.1(4) . . ?
O1 C1 C2 116.9(4) . . ?
O2 C1 Eu1 61.4(2) . . ?
O1 C1 Eu1 60.9(2) . . ?
C2 C1 Eu1 174.5(3) . . ?
N1 C2 C3 122.2(4) . . ?
N1 C2 C1 113.0(4) . . ?
C3 C2 C1 124.7(5) . . ?
C2 C3 C4 118.6(5) . . ?
C2 C3 H3A 120.7 . . ?
C4 C3 H3A 120.7 . . ?
C5 C4 C3 119.8(5) . . ?
C5 C4 H4A 120.1 . . ?
C3 C4 H4A 120.1 . . ?
C4 C5 C6 118.4(5) . . ?
C4 C5 H5A 120.8 . . ?
C6 C5 H5A 120.8 . . ?
N1 C6 C5 121.9(5) . . ?
N1 C6 C7 114.0(4) . . ?
C5 C6 C7 124.0(4) . . ?
O4 C7 O3 125.4(5) . . ?
O4 C7 C6 119.0(4) . . ?
O3 C7 C6 115.5(4) . . ?
O6 C8 O5 126.2(4) . . ?
O6 C8 C9 119.2(4) . . ?
O5 C8 C9 114.5(4) . . ?
N2 C9 C10 121.7(4) . . ?
N2 C9 C8 114.5(4) . . ?
C10 C9 C8 123.8(4) . . ?
C20 N3 C16 119.1(4) . . ?
C20 N3 Eu2 118.0(3) . . ?
C16 N3 Eu2 121.0(3) . . ?
C11 C10 C9 118.5(5) . . ?
C11 C10 H10A 120.7 . . ?
C9 C10 H10A 120.7 . . ?
C10 C11 C12 119.8(5) . . ?
C10 C11 H11A 120.1 . . ?
C12 C11 H11A 120.1 . . ?
C11 C12 C13 118.9(5) . . ?
C11 C12 H12A 120.6 . . ?
C13 C12 H12A 120.6 . . ?
N2 C13 C12 121.8(4) . . ?
N2 C13 C14 113.3(4) . . ?
C12 C13 C14 124.9(4) . . ?
O8 C14 O7 125.4(5) . . ?
O8 C14 C13 118.2(4) . . ?
O7 C14 C13 116.4(4) . . ?
O10 C15 O9 122.3(4) . . ?
O10 C15 C16 121.1(4) . . ?
O9 C15 C16 116.7(4) . . ?
O10 C15 Eu1 62.5(2) . 2_545 ?
O9 C15 Eu1 59.8(2) . 2_545 ?
C16 C15 Eu1 176.3(3) . 2_545 ?
N3 C16 C17 122.9(4) . . ?
N3 C16 C15 113.0(4) . . ?
C17 C16 C15 124.0(4) . . ?
C16 C17 C18 118.7(5) . . ?
C16 C17 H17A 120.7 . . ?
C18 C17 H17A 120.7 . . ?
C17 C18 C19 118.9(5) . . ?
C17 C18 H18A 120.6 . . ?
C19 C18 H18A 120.6 . . ?
C18 C19 C20 119.7(5) . . ?
C18 C19 H19A 120.2 . . ?
C20 C19 H19A 120.2 . . ?
N3 C20 C19 120.7(5) . . ?
N3 C20 C21 115.1(4) . . ?
C19 C20 C21 124.1(4) . . ?
O12 C21 O11 125.0(5) . . ?
O12 C21 C20 117.9(4) . . ?
O11 C21 C20 117.1(4) . . ?
O14 C22 O13 125.7(4) . . ?
O14 C22 C23 118.1(4) . . ?
O13 C22 C23 116.1(4) . . ?
C28 C23 C24 118.7(4) . . ?
C28 C23 C22 119.9(4) . . ?
C24 C23 C22 121.1(4) . . ?
C23 C24 C25 119.8(4) . . ?
C23 C24 H24A 120.1 . . ?
C25 C24 H24A 120.1 . . ?
C26 C25 C24 121.2(4) . . ?
C26 C25 H25A 119.4 . . ?
C24 C25 H25A 119.4 . . ?
C25 C26 C27 118.4(4) . . ?
C25 C26 C29 121.2(4) . . ?
C27 C26 C29 120.2(4) . . ?
C28 C27 C26 120.2(4) . . ?
C28 C27 N4 116.4(5) . . ?
C26 C27 N4 121.1(5) . . ?
C28 C27 H27A 119.9 . . ?
C26 C27 H27A 119.9 . . ?
O17 N4 O18 122.5(10) . . ?
O17 N4 C27 123.0(8) . . ?
O18 N4 C27 114.1(9) . . ?
C27 C28 C23 121.6(4) . . ?
C27 C28 N4B 117.1(5) . . ?
C23 C28 N4B 120.4(5) . . ?
C27 C28 H28A 119.2 . . ?
C23 C28 H28A 119.2 . . ?
O17B N4B O18B 124.9(9) . . ?
O17B N4B C28 120.6(8) . . ?
O18B N4B C28 114.4(8) . . ?
O16 C29 O15 126.7(4) . . ?
O16 C29 C26 117.5(4) . . ?
O15 C29 C26 115.8(4) . . ?
Cl2D Cl2 Cl2 60(2) 3_756 3_756 ?
Cl2D Cl2 Cl2D 110(3) 3_756 . ?
Cl2 Cl2 Cl2D 49.8(17) 3_756 . ?
Cl2 Cl2D Cl2 70(3) 3_756 . ?
Cl2 Cl2D Cl2D 37.5(17) 3_756 3_756 ?
Cl2 Cl2D Cl2D 32.3(16) . 3_756 ?

loop_
_geom_bond_atom_site_label_1
_geom_bond_atom_site_label_2
_geom_bond_distance
_geom_bond_site_symmetry_2
_geom_bond_publ_flag
Eu1 O15 2.330(3) 2_655 ?
Eu1 O13 2.342(3) . ?
Eu1 O7 2.407(3) . ?
Eu1 O5 2.413(3) . ?
Eu1 O9 2.520(3) 2 ?
Eu1 N2 2.524(4) . ?
Eu1 O1 2.542(3) . ?
Eu1 O2 2.554(3) . ?
Eu1 O10 2.583(3) 2 ?
Eu1 C1 2.905(4) . ?
Eu1 C15 2.909(4) 2 ?
Eu2 O3 2.434(3) . ?
Eu2 O16 2.443(3) 1_455 ?
Eu2 O11 2.452(3) . ?
Eu2 O14 2.454(3) . ?
Eu2 O1W 2.456(4) . ?
Eu2 O1 2.457(3) . ?
Eu2 O9 2.459(3) . ?
Eu2 N1 2.535(4) . ?
Eu2 N3 2.552(4) . ?
Eu2 H1C 2.80(5) . ?
Eu3 O8 2.347(3) . ?
Eu3 O4W 2.366(3) . ?
Eu3 O12 2.380(3) . ?
Eu3 O6W 2.391(3) . ?
Eu3 O7W 2.420(4) . ?
Eu3 O5W 2.438(4) . ?
Eu3 O2W 2.471(3) . ?
Eu3 O3W 2.481(4) . ?
Eu3 H4C 2.78(4) . ?
Eu3 H5C 2.78(6) . ?
Eu3 H7C 2.70(5) . ?
Eu3 H7D 2.72(5) . ?
O1 C1 1.274(5) . ?
O2 C1 1.240(5) . ?
O3 C7 1.266(6) . ?
O4 C7 1.244(5) . ?
O5 C8 1.282(6) . ?
O6 C8 1.223(6) . ?
O7 C14 1.260(6) . ?
O8 C14 1.252(5) . ?
O9 C15 1.270(5) . ?
O10 C15 1.249(5) . ?
O11 C21 1.262(6) . ?
O12 C21 1.253(5) . ?
O13 C22 1.260(5) . ?
O14 C22 1.252(5) . ?
O16 C29 1.240(5) . ?
O15 C29 1.257(5) . ?
O1W H1C 0.819(10) . ?
O1W H1D 0.817(10) . ?
O2W H2C 0.817(10) . ?
O2W H2D 0.817(10) . ?
O3W H3C 0.821(10) . ?
O3W H3D 0.817(10) . ?
O4W H4C 0.823(10) . ?
O4W H4D 0.825(10) . ?
O5W H5C 0.827(10) . ?
O5W H5D 0.827(10) . ?
O6W H6C 0.817(10) . ?
O6W H6D 0.815(10) . ?
O7W H7C 0.820(10) . ?
O7W H7D 0.820(10) . ?
N1 C6 1.339(6) . ?
N1 C2 1.342(6) . ?
N2 C9 1.336(6) . ?
N2 C13 1.340(6) . ?
C1 C2 1.505(6) . ?
C2 C3 1.372(7) . ?
C3 C4 1.376(7) . ?
C3 H3A 0.9300 . ?
C4 C5 1.375(8) . ?
C4 H4A 0.9300 . ?
C5 C6 1.384(7) . ?
C5 H5A 0.9300 . ?
C6 C7 1.509(7) . ?
C8 C9 1.515(6) . ?
C9 C10 1.392(6) . ?
N3 C20 1.336(6) . ?
N3 C16 1.338(6) . ?
C10 C11 1.373(7) . ?
C10 H10A 0.9300 . ?
C11 C12 1.374(7) . ?
C11 H11A 0.9300 . ?
C12 C13 1.380(6) . ?
C12 H12A 0.9300 . ?
C13 C14 1.502(7) . ?
C15 C16 1.510(6) . ?
C16 C17 1.362(7) . ?
C17 C18 1.376(7) . ?
C17 H17A 0.9300 . ?
C18 C19 1.377(8) . ?
C18 H18A 0.9300 . ?
C19 C20 1.387(7) . ?
C19 H19A 0.9300 . ?
C20 C21 1.499(7) . ?
C22 C23 1.508(6) . ?
C23 C28 1.377(6) . ?
C23 C24 1.379(6) . ?
C24 C25 1.395(6) . ?
C24 H24A 0.9300 . ?
C25 C26 1.377(6) . ?
C25 H25A 0.9300 . ?
C26 C27 1.385(6) . ?
C26 C29 1.512(6) . ?
C27 C28 1.375(6) . ?
C27 N4 1.464(8) . ?
C27 H27A 0.9300 . ?
O17 N4 1.216(10) . ?
O18 N4 1.218(10) . ?
C28 N4B 1.452(8) . ?
C28 H28A 0.9300 . ?
O17B N4B 1.213(9) . ?
O18B N4B 1.217(10) . ?
Cl2 Cl2D 1.09(3) 3_756 ?
Cl2 Cl2 1.34(4) 3_756 ?
Cl2 Cl2D 1.24(3) . ?
Cl2D Cl2D 1.92(6) 3_756 ?
Cl2B Cl2C 2.40(4) . ?

loop_
_geom_hbond_atom_site_label_D
_geom_hbond_atom_site_label_H
_geom_hbond_atom_site_label_A
_geom_hbond_distance_DH
_geom_hbond_distance_HA
_geom_hbond_distance_DA
_geom_hbond_angle_DHA
_geom_hbond_site_symmetry_A
_geom_hbond_publ_flag
O1W H1D O2 0.817(10) 2.060(11) 2.873(5) 174(5) 2_545 yes
O2W H2C O4 0.817(10) 2.06(3) 2.768(5) 145(4) 1_655 yes
O2W H2D O4 0.817(10) 2.10(3) 2.861(5) 156(6) 3 yes
O3W H3C O10 0.821(10) 2.239(19) 3.051(6) 170(8) 3 yes
O3W H3D Cl2 0.817(10) 2.39(3) 3.170(16) 160(8) 2_655 yes
O3W H3D Cl2D 0.817(10) 2.49(6) 3.13(3) 136(8) 4_465 yes
O3W H3D Cl2C 0.817(10) 2.14(4) 2.89(3) 153(7) 4_465 yes
O4W H4D O5 0.825(10) 1.865(14) 2.684(4) 171(5) 4_565 yes
O5W H5D O18 0.827(10) 2.42(5) 2.989(12) 127(5) 2_655 yes
O5W H5D Cl2B 0.827(10) 1.99(4) 2.735(12) 149(7) 2_655 yes
O6W H6C O6 0.817(10) 1.885(16) 2.692(5) 169(6) 4_565 yes
O6W H6D Cl1 0.815(10) 2.34(2) 3.119(4) 159(6) 2_655 yes
C3 H3A Cl2C 0.93 2.73 3.28(3) 118.7 2_655 yes
C5 H5A O6W 0.93 2.59 3.450(7) 154.6 1_455 yes
C19 H19A O4 0.93 2.59 3.499(6) 165.4 3 yes

loop_
_geom_torsion_atom_site_label_1
_geom_torsion_atom_site_label_2
_geom_torsion_atom_site_label_3
_geom_torsion_atom_site_label_4
_geom_torsion
_geom_torsion_site_symmetry_1
_geom_torsion_site_symmetry_2
_geom_torsion_site_symmetry_3
_geom_torsion_site_symmetry_4
_geom_torsion_publ_flag
Eu1 O2 C1 O1 5.3(5) . . . . ?
Eu1 O2 C1 C2 -174.4(4) . . . . ?
Eu2 O1 C1 O2 -168.5(3) . . . . ?
Eu1 O1 C1 O2 -5.3(5) . . . . ?
Eu2 O1 C1 C2 11.2(6) . . . . ?
Eu1 O1 C1 C2 174.4(4) . . . . ?
Eu2 O1 C1 Eu1 -163.1(3) . . . . ?
C6 N1 C2 C3 1.1(7) . . . . ?
Eu2 N1 C2 C3 178.0(4) . . . . ?
C6 N1 C2 C1 -178.9(4) . . . . ?
Eu2 N1 C2 C1 -2.0(5) . . . . ?
O2 C1 C2 N1 174.2(4) . . . . ?
O1 C1 C2 N1 -5.5(6) . . . . ?
O2 C1 C2 C3 -5.8(8) . . . . ?
O1 C1 C2 C3 174.5(5) . . . . ?
N1 C2 C3 C4 0.9(9) . . . . ?
C1 C2 C3 C4 -179.1(6) . . . . ?
C2 C3 C4 C5 -0.9(10) . . . . ?
C3 C4 C5 C6 -0.9(10) . . . . ?
C2 N1 C6 C5 -3.0(7) . . . . ?
Eu2 N1 C6 C5 -179.9(4) . . . . ?
C2 N1 C6 C7 176.3(4) . . . . ?
Eu2 N1 C6 C7 -0.7(5) . . . . ?
C4 C5 C6 N1 2.9(8) . . . . ?
C4 C5 C6 C7 -176.3(5) . . . . ?
Eu2 O3 C7 O4 -160.3(4) . . . . ?
Eu2 O3 C7 C6 23.6(5) . . . . ?
N1 C6 C7 O4 169.7(4) . . . . ?
C5 C6 C7 O4 -11.1(7) . . . . ?
N1 C6 C7 O3 -13.9(6) . . . . ?
C5 C6 C7 O3 165.3(5) . . . . ?
Eu1 O5 C8 O6 -173.9(4) . . . . ?
Eu1 O5 C8 C9 3.7(6) . . . . ?
C13 N2 C9 C10 1.9(7) . . . . ?
Eu1 N2 C9 C10 -174.4(4) . . . . ?
C13 N2 C9 C8 -178.8(4) . . . . ?
Eu1 N2 C9 C8 4.9(5) . . . . ?
O6 C8 C9 N2 172.4(5) . . . . ?
O5 C8 C9 N2 -5.4(6) . . . . ?
O6 C8 C9 C10 -8.4(8) . . . . ?
O5 C8 C9 C10 173.9(5) . . . . ?
N2 C9 C10 C11 -2.0(8) . . . . ?
C8 C9 C10 C11 178.8(5) . . . . ?
C9 C10 C11 C12 1.3(9) . . . . ?
C10 C11 C12 C13 -0.7(9) . . . . ?
C9 N2 C13 C12 -1.3(7) . . . . ?
Eu1 N2 C13 C12 175.1(4) . . . . ?
C9 N2 C13 C14 177.2(4) . . . . ?
Eu1 N2 C13 C14 -6.4(5) . . . . ?
C11 C12 C13 N2 0.7(8) . . . . ?
C11 C12 C13 C14 -177.7(5) . . . . ?
Eu3 O8 C14 O7 18.4(9) . . . . ?
Eu3 O8 C14 C13 -163.6(4) . . . . ?
Eu1 O7 C14 O8 175.9(4) . . . . ?
Eu1 O7 C14 C13 -2.1(6) . . . . ?
N2 C13 C14 O8 -172.6(4) . . . . ?
C12 C13 C14 O8 5.9(8) . . . . ?
N2 C13 C14 O7 5.5(6) . . . . ?
C12 C13 C14 O7 -176.0(5) . . . . ?
Eu1 O10 C15 O9 -2.0(4) 2_545 . . . ?
Eu1 O10 C15 C16 179.0(4) 2_545 . . . ?
Eu2 O9 C15 O10 -174.5(3) . . . . ?
Eu1 O9 C15 O10 2.1(5) 2_545 . . . ?
Eu2 O9 C15 C16 4.5(5) . . . . ?
Eu1 O9 C15 C16 -178.9(3) 2_545 . . . ?
Eu2 O9 C15 Eu1 -176.6(3) . . . 2_545 ?
C20 N3 C16 C17 -0.8(7) . . . . ?
Eu2 N3 C16 C17 -164.8(4) . . . . ?
C20 N3 C16 C15 176.0(4) . . . . ?
Eu2 N3 C16 C15 12.0(5) . . . . ?
O10 C15 C16 N3 168.4(4) . . . . ?
O9 C15 C16 N3 -10.6(6) . . . . ?
O10 C15 C16 C17 -14.8(8) . . . . ?
O9 C15 C16 C17 166.1(5) . . . . ?
N3 C16 C17 C18 2.1(9) . . . . ?
C15 C16 C17 C18 -174.4(6) . . . . ?
C16 C17 C18 C19 -2.0(11) . . . . ?
C17 C18 C19 C20 0.8(11) . . . . ?
C16 N3 C20 C19 -0.5(7) . . . . ?
Eu2 N3 C20 C19 164.0(4) . . . . ?
C16 N3 C20 C21 -177.7(4) . . . . ?
Eu2 N3 C20 C21 -13.2(5) . . . . ?
C18 C19 C20 N3 0.5(10) . . . . ?
C18 C19 C20 C21 177.5(6) . . . . ?
Eu3 O12 C21 O11 23.4(9) . . . . ?
Eu3 O12 C21 C20 -154.4(4) . . . . ?
Eu2 O11 C21 O12 -166.9(4) . . . . ?
Eu2 O11 C21 C20 10.9(6) . . . . ?
N3 C20 C21 O12 -179.7(4) . . . . ?
C19 C20 C21 O12 3.1(8) . . . . ?
N3 C20 C21 O11 2.3(7) . . . . ?
C19 C20 C21 O11 -174.9(5) . . . . ?
Eu2 O14 C22 O13 8.6(8) . . . . ?
Eu2 O14 C22 C23 -168.9(3) . . . . ?
Eu1 O13 C22 O14 -83.6(6) . . . . ?
Eu1 O13 C22 C23 93.9(5) . . . . ?
O14 C22 C23 C28 -147.1(5) . . . . ?
O13 C22 C23 C28 35.1(6) . . . . ?
O14 C22 C23 C24 39.1(7) . . . . ?
O13 C22 C23 C24 -138.6(5) . . . . ?
C28 C23 C24 C25 -3.1(7) . . . . ?
C22 C23 C24 C25 170.7(4) . . . . ?
C23 C24 C25 C26 2.6(7) . . . . ?
C24 C25 C26 C27 0.7(7) . . . . ?
C24 C25 C26 C29 176.0(4) . . . . ?
C25 C26 C27 C28 -3.4(8) . . . . ?
C29 C26 C27 C28 -178.7(5) . . . . ?
C25 C26 C27 N4 -165.5(7) . . . . ?
C29 C26 C27 N4 19.2(9) . . . . ?
C28 C27 N4 O17 -136.4(10) . . . . ?
C26 C27 N4 O17 26.4(14) . . . . ?
C28 C27 N4 O18 50.9(13) . . . . ?
C26 C27 N4 O18 -146.3(10) . . . . ?
C26 C27 C28 C23 2.8(8) . . . . ?
N4 C27 C28 C23 165.7(7) . . . . ?
C26 C27 C28 N4B 171.8(6) . . . . ?
C24 C23 C28 C27 0.5(8) . . . . ?
C22 C23 C28 C27 -173.4(5) . . . . ?
C24 C23 C28 N4B -168.1(6) . . . . ?
C22 C23 C28 N4B 17.9(8) . . . . ?
C27 C28 N4B O17B -131.2(9) . . . . ?
C23 C28 N4B O17B 37.9(12) . . . . ?
C27 C28 N4B O18B 50.8(12) . . . . ?
C23 C28 N4B O18B -140.1(9) . . . . ?
Eu2 O16 C29 O15 7.0(8) 1_655 . . . ?
Eu2 O16 C29 C26 -172.1(3) 1_655 . . . ?
Eu1 O15 C29 O16 -78.7(6) 2_645 . . . ?
Eu1 O15 C29 C26 100.4(4) 2_645 . . . ?
C25 C26 C29 O16 48.8(6) . . . . ?
C27 C26 C29 O16 -136.0(5) . . . . ?
C25 C26 C29 O15 -130.4(5) . . . . ?
C27 C26 C29 O15 44.8(6) . . . . ?
Cl2D Cl2 Cl2D Cl2 0.001(7) 3_756 . . 3_756 ?
Cl2 Cl2 Cl2D Cl2D -0.001(12) 3_756 . . 3_756 ?
